data_4063725
loop_
_publ_author_name
'Clark, George R.'
'Johns, Paul M.'
'Roper, Warren R.'
'S\"ohnel, Tilo'
'Wright, L. James'

_publ_section_title
;
 Regioselective Mono-, Di-, and Trifunctionalization of Iridabenzofurans
 through Electrophilic Substitution Reactions
;
_journal_issue 1
_journal_name_full Organometallics
_journal_page_first 129
_journal_paper_doi 10.1021/om100888z
_journal_volume 30
_journal_year 2011
_chemical_formula_moiety 'C44 H35 Br4 Hg3 Ir O2 P2, 2(C H2 Cl2)'
_chemical_formula_sum 'C46 H39 Br4 Cl4 Hg3 Ir O2 P2'
_chemical_formula_weight 1941.12
_chemical_name_systematic
;
 ?
;
_space_group_IT_number 61
_symmetry_cell_setting orthorhombic
_symmetry_space_group_name_Hall '-P 2ac 2ab'
_symmetry_space_group_name_H-M 'P b c a'
_atom_sites_solution_hydrogens geom
_atom_sites_solution_primary direct
_atom_sites_solution_secondary difmap
_audit_creation_method SHELXL-97
_cell_angle_alpha 90.000
_cell_angle_beta 90.000
_cell_angle_gamma 90.000
_cell_formula_units_Z 8
_cell_length_a 16.3082(11)
_cell_length_b 24.8178(17)
_cell_length_c 25.2409(15)
_cell_measurement_reflns_used 1756
_cell_measurement_temperature 90(2)
_cell_measurement_theta_max 25.50
_cell_measurement_theta_min 1.64
_cell_volume 10215.8(12)
_computing_cell_refinement 'SAINT (Bruker, 2006)'
_computing_data_collection 'APEX2 (Bruker, 2006)'
_computing_data_reduction 'SAINT (Bruker, 2006)'
_computing_molecular_graphics 'Ortep-III (Burnett & Johnson, 1996)'
_computing_publication_material 'SHELXTL (Sheldrick, 2008)'
_computing_structure_refinement 'SHELXL97 (Sheldrick, 2008)'
_computing_structure_solution 'SHELXS97 (Sheldrick, 2008)'
_diffrn_ambient_temperature 90(2)
_diffrn_measured_fraction_theta_full 0.999
_diffrn_measured_fraction_theta_max 0.999
_diffrn_measurement_device_type 'Bruker SMART APEXII CCD'
_diffrn_measurement_method 'Area detector \w scans'
_diffrn_radiation_monochromator graphite
_diffrn_radiation_source 'fine-focus sealed tube'
_diffrn_radiation_type MoK\a
_diffrn_radiation_wavelength 0.71073
_diffrn_reflns_av_R_equivalents 0.1089
_diffrn_reflns_av_sigmaI/netI 0.2099
_diffrn_reflns_limit_h_max 19
_diffrn_reflns_limit_h_min -19
_diffrn_reflns_limit_k_max 30
_diffrn_reflns_limit_k_min -30
_diffrn_reflns_limit_l_max 30
_diffrn_reflns_limit_l_min -30
_diffrn_reflns_number 94685
_diffrn_reflns_theta_full 25.50
_diffrn_reflns_theta_max 25.50
_diffrn_reflns_theta_min 1.64
_diffrn_standards_decay_% 0
_diffrn_standards_interval_count 0
_diffrn_standards_interval_time 0
_diffrn_standards_number 0
_exptl_absorpt_coefficient_mu 15.024
_exptl_absorpt_correction_T_max 0.861
_exptl_absorpt_correction_T_min 0.039
_exptl_absorpt_correction_type refdelf
_exptl_absorpt_process_details
;
Parkin, S., Moezzi, B. & Hope, H., (1995) J. Appl. Cryst. 
28, 53-56.

;
_exptl_crystal_colour red
_exptl_crystal_density_diffrn 2.524
_exptl_crystal_density_method 'not measured'
_exptl_crystal_description needle
_exptl_crystal_F_000 7088
_exptl_crystal_size_max 0.20
_exptl_crystal_size_mid 0.05
_exptl_crystal_size_min 0.02
_refine_diff_density_max 4.005
_refine_diff_density_min -4.634
_refine_diff_density_rms 0.451
_refine_ls_extinction_coef 0.00031(3)
_refine_ls_extinction_expression Fc^*^=kFc[1+0.001xFc^2^\l^3^/sin(2\q)]^-1/4^
_refine_ls_extinction_method SHELXL
_refine_ls_goodness_of_fit_ref 0.842
_refine_ls_hydrogen_treatment constr
_refine_ls_matrix_type full
_refine_ls_number_parameters 561
_refine_ls_number_reflns 9501
_refine_ls_number_restraints 162
_refine_ls_restrained_S_all 0.837
_refine_ls_R_factor_all 0.2152
_refine_ls_R_factor_gt 0.0766
_refine_ls_shift/su_max 0.001
_refine_ls_shift/su_mean 0.000
_refine_ls_structure_factor_coef Fsqd
_refine_ls_weighting_details 'calc w=1/[\s^2^(Fo^2^)+(0.1110P)^2^+239.3972P] where P=(Fo^2^+2Fc^2^)/3'
_refine_ls_weighting_scheme calc
_refine_ls_wR_factor_gt 0.1732
_refine_ls_wR_factor_ref 0.2199
_reflns_number_gt 4234
_reflns_number_total 9501
_reflns_threshold_expression I>2\s(I)
_cod_data_source_file om100888z_si_001.cif
_cod_data_source_block Compound_6
_cod_depositor_comments
;
The following automatic conversions were performed:

'_symmetry_cell_setting' value 'Orthorhombic' changed to
'orthorhombic' according to
/home/saulius/struct/CIF-dictionaries/cif_core.dic dictionary named
'cif_core.dic' version 2.4.1 from 2010-06-29.

Automatic conversion script
Id: cif_fix_values 1715 2011-07-08 13:25:40Z adriana 
;
_cod_original_cell_volume 10216(1)
_cod_original_sg_symbol_Hall -p_2ac_2ac
_cod_original_sg_symbol_H-M Pbca
_cod_database_code 4063725
_exptl_absorpt_factor_mur 0.748

loop_
_symmetry_equiv_pos_as_xyz
'x, y, z'
'-x+1/2, -y, z+1/2'
'x+1/2, -y+1/2, -z'
'-x, y+1/2, -z+1/2'
'-x, -y, -z'
'x-1/2, y, -z-1/2'
'-x-1/2, y-1/2, z'
'x, -y-1/2, z-1/2'

loop_
_atom_site_label
_atom_site_type_symbol
_atom_site_fract_x
_atom_site_fract_y
_atom_site_fract_z
_atom_site_U_iso_or_equiv
_atom_site_adp_type
_atom_site_occupancy
_atom_site_symmetry_multiplicity
_atom_site_calc_flag
_atom_site_refinement_flags
C1 C 0.0922(13) 0.3969(8) 0.7698(9) 0.015(5) Uani 1 1 d U
H1 H 0.0549 0.3994 0.7986 0.018 Uiso 1 1 calc R
C2 C 0.1634(16) 0.4202(9) 0.7754(10) 0.029(6) Uani 1 1 d U
C3 C 0.2296(15) 0.4202(8) 0.7409(9) 0.020(5) Uani 1 1 d U
H3 H 0.2780 0.4383 0.7521 0.023 Uiso 1 1 calc R
C4 C 0.2310(16) 0.3961(10) 0.6918(10) 0.032(6) Uani 1 1 d U
C5 C 0.1649(14) 0.3639(9) 0.6679(9) 0.022(5) Uani 1 1 d U
C6 C 0.1681(14) 0.3364(9) 0.6188(9) 0.020(5) Uani 1 1 d U
C7 C 0.0958(15) 0.3096(9) 0.6059(9) 0.022(5) Uani 1 1 d U
C8 C 0.0218(17) 0.2525(11) 0.5462(11) 0.043(8) Uani 1 1 d .
H8A H 0.0124 0.2254 0.5738 0.064 Uiso 1 1 calc R
H8B H 0.0295 0.2346 0.5120 0.064 Uiso 1 1 calc R
H8C H -0.0257 0.2766 0.5442 0.064 Uiso 1 1 calc R
C11 C 0.0096(15) 0.2219(10) 0.7374(11) 0.031(6) Uani 1 1 d .
C12 C -0.0511(15) 0.2215(9) 0.7014(11) 0.032(6) Uani 1 1 d .
H12 H -0.0582 0.2511 0.6780 0.038 Uiso 1 1 calc R
C13 C -0.1031(16) 0.1776(10) 0.6988(10) 0.031(6) Uani 1 1 d U
H13 H -0.1452 0.1786 0.6728 0.037 Uiso 1 1 calc R
C14 C -0.0994(17) 0.1317(10) 0.7313(9) 0.032(6) Uani 1 1 d .
H14 H -0.1341 0.1013 0.7268 0.039 Uiso 1 1 calc R
C15 C -0.0411(16) 0.1350(11) 0.7696(12) 0.039(7) Uani 1 1 d U
H15 H -0.0376 0.1068 0.7950 0.047 Uiso 1 1 calc R
C16 C 0.0142(17) 0.1781(11) 0.7735(10) 0.036(7) Uani 1 1 d .
H16 H 0.0549 0.1780 0.8005 0.044 Uiso 1 1 calc R
C21 C 0.1752(13) 0.2404(8) 0.7048(9) 0.016(5) Uani 1 1 d U
C22 C 0.1537(14) 0.2005(8) 0.6691(9) 0.021(5) Uani 1 1 d U
H22 H 0.1002 0.1855 0.6677 0.025 Uiso 1 1 calc R
C23 C 0.219(3) 0.1834(12) 0.6337(11) 0.065(11) Uani 1 1 d .
H23 H 0.2066 0.1593 0.6056 0.078 Uiso 1 1 calc R
C24 C 0.298(2) 0.2010(12) 0.6398(11) 0.041(7) Uani 1 1 d .
H24 H 0.3403 0.1868 0.6181 0.049 Uiso 1 1 calc R
C25 C 0.3155(15) 0.2393(9) 0.6775(10) 0.026(6) Uani 1 1 d U
H25 H 0.3695 0.2531 0.6811 0.032 Uiso 1 1 calc R
C26 C 0.2540(15) 0.2572(10) 0.7096(9) 0.027(6) Uani 1 1 d U
H26 H 0.2669 0.2825 0.7366 0.032 Uiso 1 1 calc R
C31 C 0.1184(16) 0.2720(10) 0.8094(10) 0.029(6) Uani 1 1 d .
C32 C 0.1903(19) 0.2443(12) 0.8295(13) 0.048(8) Uani 1 1 d U
H32 H 0.2262 0.2276 0.8049 0.057 Uiso 1 1 calc R
C33 C 0.2091(19) 0.2413(12) 0.8833(12) 0.050(8) Uani 1 1 d U
H33 H 0.2554 0.2217 0.8957 0.060 Uiso 1 1 calc R
C34 C 0.1544(16) 0.2693(10) 0.9196(11) 0.034(6) Uani 1 1 d U
H34 H 0.1659 0.2689 0.9565 0.040 Uiso 1 1 calc R
C35 C 0.0856(15) 0.2968(10) 0.9012(10) 0.032(6) Uani 1 1 d U
H35 H 0.0495 0.3142 0.9253 0.038 Uiso 1 1 calc R
C36 C 0.0704(15) 0.2985(11) 0.8470(9) 0.032(6) Uani 1 1 d .
H36 H 0.0247 0.3188 0.8348 0.038 Uiso 1 1 calc R
C41 C 0.0938(15) 0.4765(10) 0.6391(9) 0.026(6) Uani 1 1 d U
C42 C 0.1405(13) 0.4630(9) 0.5927(8) 0.015(5) Uani 1 1 d U
H42 H 0.1235 0.4338 0.5710 0.018 Uiso 1 1 calc R
C43 C 0.2082(15) 0.4912(10) 0.5795(10) 0.031(6) Uani 1 1 d U
H43 H 0.2370 0.4823 0.5480 0.037 Uiso 1 1 calc R
C44 C 0.2363(18) 0.5326(11) 0.6108(11) 0.043(8) Uani 1 1 d .
H44 H 0.2848 0.5517 0.6019 0.051 Uiso 1 1 calc R
C45 C 0.1930(15) 0.5452(10) 0.6544(11) 0.031(6) Uani 1 1 d U
H45 H 0.2110 0.5747 0.6753 0.037 Uiso 1 1 calc R
C46 C 0.1246(16) 0.5180(9) 0.6704(10) 0.030(6) Uani 1 1 d .
H46 H 0.0982 0.5273 0.7027 0.036 Uiso 1 1 calc R
C51 C -0.0561(15) 0.4835(9) 0.6975(10) 0.029(6) Uani 1 1 d U
C52 C -0.0491(17) 0.4936(11) 0.7516(10) 0.036(7) Uani 1 1 d .
H52 H -0.0120 0.4725 0.7719 0.043 Uiso 1 1 calc R
C53 C -0.0940(14) 0.5328(9) 0.7767(9) 0.019(5) Uani 1 1 d U
H53 H -0.0869 0.5389 0.8136 0.023 Uiso 1 1 calc R
C54 C -0.150(2) 0.5636(12) 0.7482(15) 0.066(11) Uani 1 1 d .
H54 H -0.1842 0.5890 0.7654 0.079 Uiso 1 1 calc R
C55 C -0.1529(19) 0.5559(12) 0.6936(12) 0.049(8) Uani 1 1 d .
H55 H -0.1862 0.5795 0.6732 0.059 Uiso 1 1 calc R
C56 C -0.1108(16) 0.5163(10) 0.6678(11) 0.032(6) Uani 1 1 d U
H56 H -0.1179 0.5107 0.6309 0.038 Uiso 1 1 calc R
C61 C -0.0553(17) 0.4200(10) 0.6052(10) 0.034(7) Uani 1 1 d .
C62 C -0.0481(18) 0.4497(11) 0.5585(11) 0.039(7) Uani 1 1 d U
H62 H -0.0080 0.4773 0.5553 0.046 Uiso 1 1 calc R
C63 C -0.0994(16) 0.4382(11) 0.5182(11) 0.038(7) Uani 1 1 d U
H63 H -0.0937 0.4583 0.4864 0.045 Uiso 1 1 calc R
C64 C -0.1620(17) 0.3976(11) 0.5200(11) 0.042(7) Uani 1 1 d .
H64 H -0.2006 0.3917 0.4925 0.050 Uiso 1 1 calc R
C65 C -0.1597(17) 0.3683(11) 0.5662(11) 0.040(7) Uani 1 1 d .
H65 H -0.1955 0.3382 0.5685 0.048 Uiso 1 1 calc R
C66 C -0.1113(17) 0.3783(11) 0.6087(12) 0.039(7) Uani 1 1 d U
H66 H -0.1157 0.3572 0.6400 0.047 Uiso 1 1 calc R
C70 C 0.021(2) 0.0758(12) 0.5420(11) 0.048(8) Uani 1 1 d .
H70A H -0.0277 0.0814 0.5191 0.058 Uiso 1 1 calc R
H70B H 0.0301 0.0366 0.5455 0.058 Uiso 1 1 calc R
C71 C 0.4447(19) 0.6397(12) 0.9560(14) 0.054(9) Uani 1 1 d .
H71A H 0.4733 0.6363 0.9904 0.065 Uiso 1 1 calc R
H71B H 0.4321 0.6784 0.9508 0.065 Uiso 1 1 calc R
O1 O 0.0299(11) 0.3097(6) 0.6324(7) 0.033(4) Uani 1 1 d .
O2 O 0.0965(11) 0.2844(6) 0.5595(6) 0.031(4) Uani 1 1 d .
P1 P 0.0910(4) 0.2719(3) 0.7424(3) 0.0303(16) Uani 1 1 d .
P2 P 0.0093(4) 0.4349(3) 0.6628(3) 0.0269(15) Uani 1 1 d .
Br1 Br 0.3644(2) 0.31399(16) 0.49979(14) 0.0656(10) Uani 1 1 d .
Br2 Br 0.1915(2) 0.51482(15) 0.92972(13) 0.0590(9) Uani 1 1 d .
Br3 Br 0.46446(17) 0.43442(11) 0.60270(10) 0.0370(7) Uani 1 1 d .
Br4 Br -0.08731(16) 0.34825(10) 0.74879(10) 0.0304(6) Uani 1 1 d .
Ir Ir 0.05539(6) 0.35665(4) 0.70601(4) 0.0243(3) Uani 1 1 d .
Hg1 Hg 0.26210(7) 0.32925(4) 0.56753(4) 0.0369(3) Uani 1 1 d .
Hg2 Hg 0.17980(7) 0.46227(4) 0.84829(4) 0.0381(3) Uani 1 1 d .
Hg3 Hg 0.33938(6) 0.40922(4) 0.65080(4) 0.0288(3) Uani 1 1 d .
Cl1 Cl 0.0031(6) 0.1040(3) 0.6044(3) 0.062(2) Uani 1 1 d .
Cl2 Cl 0.1100(6) 0.1072(4) 0.5121(3) 0.073(3) Uani 1 1 d .
Cl3 Cl 0.3554(6) 0.6056(4) 0.9598(4) 0.073(3) Uani 1 1 d .
Cl4 Cl 0.5114(7) 0.6195(5) 0.9063(4) 0.091(3) Uani 1 1 d .

loop_
_atom_site_aniso_label
_atom_site_aniso_U_11
_atom_site_aniso_U_22
_atom_site_aniso_U_33
_atom_site_aniso_U_23
_atom_site_aniso_U_13
_atom_site_aniso_U_12
C1 0.015(5) 0.015(5) 0.015(5) 0.0004(10) -0.0001(10) 0.0002(10)
C2 0.042(10) 0.023(9) 0.022(9) -0.002(7) 0.002(8) -0.004(8)
C3 0.028(9) 0.015(8) 0.016(8) 0.005(7) -0.008(7) 0.001(7)
C4 0.036(10) 0.037(10) 0.024(9) 0.006(8) 0.000(8) 0.009(8)
C5 0.022(7) 0.023(7) 0.020(7) 0.000(5) 0.003(5) 0.006(5)
C6 0.022(7) 0.019(6) 0.020(7) 0.002(5) -0.006(5) 0.001(5)
C7 0.030(9) 0.016(8) 0.020(9) 0.005(7) -0.002(8) -0.003(7)
C8 0.06(2) 0.045(17) 0.026(15) -0.016(13) -0.003(14) -0.031(15)
C11 0.022(14) 0.027(14) 0.043(17) 0.006(12) 0.003(13) -0.003(12)
C12 0.032(15) 0.020(13) 0.043(17) 0.004(12) 0.006(14) 0.010(12)
C13 0.033(10) 0.029(9) 0.032(9) -0.015(8) 0.007(8) -0.001(8)
C14 0.052(18) 0.030(15) 0.014(13) 0.004(11) -0.001(13) -0.009(13)
C15 0.044(10) 0.032(10) 0.040(10) 0.003(8) 0.004(8) -0.003(8)
C16 0.045(17) 0.046(17) 0.017(13) 0.002(12) -0.014(13) -0.010(14)
C21 0.016(6) 0.019(6) 0.014(6) 0.004(5) 0.004(5) 0.003(5)
C22 0.024(9) 0.012(8) 0.025(9) 0.000(7) 0.000(7) 0.002(7)
C23 0.13(4) 0.041(19) 0.019(16) -0.018(14) -0.020(19) 0.02(2)
C24 0.06(2) 0.041(17) 0.026(16) -0.012(13) -0.005(14) 0.007(15)
C25 0.024(9) 0.030(9) 0.025(9) 0.004(8) -0.003(8) 0.007(8)
C26 0.030(9) 0.033(9) 0.018(9) 0.003(7) -0.005(8) 0.002(8)
C31 0.040(16) 0.024(14) 0.024(14) 0.008(11) 0.001(12) 0.004(12)
C32 0.045(11) 0.051(11) 0.047(11) 0.005(9) -0.010(9) 0.001(9)
C33 0.048(11) 0.055(11) 0.046(11) 0.009(9) -0.006(9) 0.002(9)
C34 0.037(10) 0.037(10) 0.027(9) -0.005(8) -0.015(8) -0.006(8)
C35 0.026(9) 0.037(10) 0.031(10) -0.001(8) -0.003(8) -0.003(8)
C36 0.019(13) 0.061(18) 0.015(12) -0.003(13) -0.007(11) -0.001(13)
C41 0.030(9) 0.030(9) 0.018(9) 0.006(7) 0.001(7) 0.013(8)
C42 0.015(6) 0.017(6) 0.014(6) 0.002(4) 0.002(4) -0.002(5)
C43 0.032(7) 0.033(7) 0.028(7) -0.001(5) 0.002(5) 0.001(5)
C44 0.043(18) 0.053(19) 0.033(16) 0.025(14) -0.015(14) -0.007(15)
C45 0.032(9) 0.026(9) 0.034(10) -0.005(8) -0.002(8) -0.008(8)
C46 0.047(17) 0.018(13) 0.024(14) -0.006(11) 0.008(12) -0.014(12)
C51 0.033(9) 0.024(9) 0.029(9) 0.006(8) 0.008(8) 0.006(8)
C52 0.046(17) 0.047(17) 0.016(13) 0.006(12) 0.003(13) 0.004(14)
C53 0.023(9) 0.025(9) 0.010(8) 0.003(7) 0.009(7) 0.004(7)
C54 0.10(3) 0.037(18) 0.06(2) 0.029(17) 0.00(2) 0.025(19)
C55 0.06(2) 0.050(19) 0.036(18) 0.014(15) -0.009(16) -0.012(16)
C56 0.039(10) 0.023(9) 0.033(10) 0.004(8) -0.003(8) 0.009(8)
C61 0.047(17) 0.028(14) 0.028(15) -0.001(12) 0.015(13) -0.001(13)
C62 0.048(10) 0.034(10) 0.033(10) 0.014(8) -0.011(8) -0.002(8)
C63 0.035(10) 0.047(10) 0.031(10) 0.016(8) 0.004(8) -0.006(8)
C64 0.031(16) 0.061(19) 0.034(16) 0.009(15) -0.024(14) -0.005(14)
C65 0.036(17) 0.050(18) 0.035(16) 0.014(14) 0.002(14) -0.008(14)
C66 0.043(10) 0.036(10) 0.040(10) 0.011(8) -0.004(8) 0.001(8)
C70 0.08(2) 0.044(18) 0.021(15) -0.001(13) 0.010(15) -0.005(16)
C71 0.06(2) 0.040(17) 0.06(2) -0.001(16) 0.026(18) 0.030(16)
O1 0.047(12) 0.023(9) 0.028(10) 0.010(8) -0.012(9) 0.007(8)
O2 0.047(11) 0.029(10) 0.018(9) -0.008(8) 0.001(8) -0.002(8)
P1 0.036(4) 0.035(4) 0.020(4) 0.011(3) 0.005(3) -0.002(3)
P2 0.026(4) 0.035(4) 0.020(3) 0.008(3) -0.002(3) -0.001(3)
Br1 0.057(2) 0.094(3) 0.046(2) -0.0236(19) 0.0206(17) 0.0022(19)
Br2 0.063(2) 0.076(2) 0.0386(18) -0.0252(17) -0.0059(16) -0.0022(18)
Br3 0.0381(16) 0.0498(17) 0.0232(14) 0.0055(12) 0.0056(12) -0.0029(13)
Br4 0.0384(15) 0.0309(14) 0.0220(13) -0.0006(11) 0.0038(11) -0.0014(12)
Ir 0.0318(6) 0.0252(5) 0.0158(5) 0.0034(4) 0.0021(4) 0.0014(5)
Hg1 0.0402(7) 0.0443(7) 0.0262(6) -0.0058(5) 0.0049(5) 0.0011(5)
Hg2 0.0479(7) 0.0413(6) 0.0251(6) -0.0080(5) -0.0034(5) -0.0012(5)
Hg3 0.0350(6) 0.0338(6) 0.0177(5) 0.0025(4) 0.0013(5) -0.0002(5)
Cl1 0.097(7) 0.059(5) 0.029(4) -0.004(4) -0.010(4) -0.014(5)
Cl2 0.081(7) 0.102(7) 0.037(5) -0.001(5) -0.015(5) 0.019(6)
Cl3 0.069(6) 0.097(7) 0.054(6) 0.003(5) 0.005(5) -0.003(5)
Cl4 0.096(8) 0.130(9) 0.047(6) -0.010(6) 0.011(6) -0.023(7)

loop_
_atom_type_symbol
_atom_type_description
_atom_type_scat_dispersion_real
_atom_type_scat_dispersion_imag
_atom_type_scat_source
C C 0.0033 0.0016 'International Tables Vol C Tables 4.2.6.8 and 6.1.1.4'
H H 0.0000 0.0000 'International Tables Vol C Tables 4.2.6.8 and 6.1.1.4'
O O 0.0106 0.0060 'International Tables Vol C Tables 4.2.6.8 and 6.1.1.4'
P P 0.1023 0.0942 'International Tables Vol C Tables 4.2.6.8 and 6.1.1.4'
Br Br -0.2901 2.4595 'International Tables Vol C Tables 4.2.6.8 and 6.1.1.4'
Ir Ir -1.4442 7.9887 'International Tables Vol C Tables 4.2.6.8 and 6.1.1.4'
Hg Hg -2.3894 9.2266 'International Tables Vol C Tables 4.2.6.8 and 6.1.1.4'
Cl Cl 0.1484 0.1585 'International Tables Vol C Tables 4.2.6.8 and 6.1.1.4'

loop_
_geom_angle_atom_site_label_1
_geom_angle_atom_site_label_2
_geom_angle_atom_site_label_3
_geom_angle
C2 C1 Ir 125.3(18)
C2 C1 H1 117.3
Ir C1 H1 117.3
C1 C2 C3 129(2)
C1 C2 Hg2 114.9(18)
C3 C2 Hg2 116.4(18)
C4 C3 C2 125(2)
C4 C3 H3 117.4
C2 C3 H3 117.4
C3 C4 C5 126(2)
C3 C4 Hg3 113.2(19)
C5 C4 Hg3 120.3(17)
C6 C5 C4 126(2)
C6 C5 Ir 113.8(17)
C4 C5 Ir 119.7(17)
C7 C6 C5 114(2)
C7 C6 Hg1 117.0(17)
C5 C6 Hg1 129.2(17)
O1 C7 O2 118(2)
O1 C7 C6 126(2)
O2 C7 C6 115(2)
O2 C8 H8A 109.5
O2 C8 H8B 109.5
H8A C8 H8B 109.5
O2 C8 H8C 109.5
H8A C8 H8C 109.5
H8B C8 H8C 109.5
C12 C11 C16 118(2)
C12 C11 P1 126(2)
C16 C11 P1 116(2)
C11 C12 C13 119(2)
C11 C12 H12 120.4
C13 C12 H12 120.4
C12 C13 C14 126(3)
C12 C13 H13 117.1
C14 C13 H13 117.1
C15 C14 C13 113(2)
C15 C14 H14 123.3
C13 C14 H14 123.3
C14 C15 C16 123(3)
C14 C15 H15 118.5
C16 C15 H15 118.5
C15 C16 C11 120(2)
C15 C16 H16 119.8
C11 C16 H16 119.8
C26 C21 C22 121(2)
C26 C21 P1 121.9(18)
C22 C21 P1 116.8(17)
C21 C22 C23 115(2)
C21 C22 H22 122.5
C23 C22 H22 122.5
C24 C23 C22 122(3)
C24 C23 H23 119.1
C22 C23 H23 119.1
C23 C24 C25 120(3)
C23 C24 H24 120.1
C25 C24 H24 120.1
C26 C25 C24 119(3)
C26 C25 H25 120.6
C24 C25 H25 120.6
C21 C26 C25 123(2)
C21 C26 H26 118.5
C25 C26 H26 118.5
C36 C31 C32 116(2)
C36 C31 P1 120.9(19)
C32 C31 P1 123(2)
C33 C32 C31 123(3)
C33 C32 H32 118.5
C31 C32 H32 118.5
C32 C33 C34 117(3)
C32 C33 H33 121.5
C34 C33 H33 121.5
C35 C34 C33 121(2)
C35 C34 H34 119.4
C33 C34 H34 119.4
C36 C35 C34 119(3)
C36 C35 H35 120.5
C34 C35 H35 120.5
C35 C36 C31 124(2)
C35 C36 H36 118.2
C31 C36 H36 118.2
C46 C41 C42 116(2)
C46 C41 P2 120.3(18)
C42 C41 P2 122.5(18)
C43 C42 C41 121(2)
C43 C42 H42 119.5
C41 C42 H42 119.5
C42 C43 C44 121(2)
C42 C43 H43 119.4
C44 C43 H43 119.4
C45 C44 C43 118(3)
C45 C44 H44 121.0
C43 C44 H44 121.0
C44 C45 C46 124(2)
C44 C45 H45 118.1
C46 C45 H45 118.1
C45 C46 C41 120(2)
C45 C46 H46 120.2
C41 C46 H46 120.2
C52 C51 C56 118(2)
C52 C51 P2 123(2)
C56 C51 P2 119.4(19)
C53 C52 C51 122(2)
C53 C52 H52 118.8
C51 C52 H52 118.8
C52 C53 C54 120(3)
C52 C53 H53 120.0
C54 C53 H53 120.0
C55 C54 C53 118(3)
C55 C54 H54 121.2
C53 C54 H54 121.2
C56 C55 C54 123(3)
C56 C55 H55 118.3
C54 C55 H55 118.3
C55 C56 C51 119(3)
C55 C56 H56 120.7
C51 C56 H56 120.7
C66 C61 C62 120(3)
C66 C61 P2 119(2)
C62 C61 P2 121(2)
C63 C62 C61 118(3)
C63 C62 H62 120.9
C61 C62 H62 120.9
C62 C63 C64 124(3)
C62 C63 H63 117.8
C64 C63 H63 117.8
C65 C64 C63 112(2)
C65 C64 H64 123.8
C63 C64 H64 123.8
C66 C65 C64 126(3)
C66 C65 H65 116.9
C64 C65 H65 116.9
C65 C66 C61 118(3)
C65 C66 H66 121.0
C61 C66 H66 121.0
Cl1 C70 Cl2 109.6(16)
Cl1 C70 H70A 109.7
Cl2 C70 H70A 109.7
Cl1 C70 H70B 109.7
Cl2 C70 H70B 109.7
H70A C70 H70B 108.2
Cl3 C71 Cl4 115.9(19)
Cl3 C71 H71A 108.3
Cl4 C71 H71A 108.3
Cl3 C71 H71B 108.3
Cl4 C71 H71B 108.3
H71A C71 H71B 107.4
C7 O1 Ir 106.5(15)
C7 O2 C8 116(2)
C31 P1 C11 104.7(12)
C31 P1 C21 107.9(12)
C11 P1 C21 102.5(11)
C31 P1 Ir 116.0(9)
C11 P1 Ir 113.6(9)
C21 P1 Ir 111.1(7)
C41 P2 C51 102.9(11)
C41 P2 C61 106.7(11)
C51 P2 C61 100.2(12)
C41 P2 Ir 112.3(8)
C51 P2 Ir 120.6(8)
C61 P2 Ir 112.6(8)
C1 Ir C5 94.2(9)
C1 Ir O1 173.2(8)
C5 Ir O1 79.4(8)
C1 Ir P2 93.3(6)
C5 Ir P2 89.3(7)
O1 Ir P2 89.2(4)
C1 Ir P1 93.3(6)
C5 Ir P1 92.7(7)
O1 Ir P1 84.6(4)
P2 Ir P1 173.0(2)
C1 Ir Br4 88.5(6)
C5 Ir Br4 176.5(7)
O1 Ir Br4 98.0(5)
P2 Ir Br4 88.41(17)
P1 Ir Br4 89.27(18)
C6 Hg1 Br1 173.2(6)
C2 Hg2 Br2 176.1(7)
C4 Hg3 Br3 174.2(7)

loop_
_geom_bond_atom_site_label_1
_geom_bond_atom_site_label_2
_geom_bond_distance
C1 C2 1.30(3)
C1 Ir 1.99(2)
C1 H1 0.9500
C2 C3 1.39(3)
C2 Hg2 2.13(2)
C3 C4 1.38(3)
C3 H3 0.9500
C4 C5 1.47(3)
C4 Hg3 2.07(3)
C5 C6 1.42(3)
C5 Ir 2.04(2)
C6 C7 1.39(3)
C6 Hg1 2.01(2)
C7 O1 1.27(3)
C7 O2 1.33(3)
C8 O2 1.49(3)
C8 H8A 0.9800
C8 H8B 0.9800
C8 H8C 0.9800
C11 C12 1.34(4)
C11 C16 1.42(3)
C11 P1 1.82(2)
C12 C13 1.38(3)
C12 H12 0.9500
C13 C14 1.41(3)
C13 H13 0.9500
C14 C15 1.36(4)
C14 H14 0.9500
C15 C16 1.40(4)
C15 H15 0.9500
C16 H16 0.9500
C21 C26 1.36(3)
C21 C22 1.38(3)
C21 P1 1.84(2)
C22 C23 1.45(4)
C22 H22 0.9500
C23 C24 1.37(4)
C23 H23 0.9500
C24 C25 1.38(4)
C24 H24 0.9500
C25 C26 1.36(3)
C25 H25 0.9500
C26 H26 0.9500
C31 C36 1.39(3)
C31 C32 1.45(4)
C31 P1 1.75(3)
C32 C33 1.39(4)
C32 H32 0.9500
C33 C34 1.46(4)
C33 H33 0.9500
C34 C35 1.39(3)
C34 H34 0.9500
C35 C36 1.39(3)
C35 H35 0.9500
C36 H36 0.9500
C41 C46 1.39(3)
C41 C42 1.44(3)
C41 P2 1.82(3)
C42 C43 1.35(3)
C42 H42 0.9500
C43 C44 1.37(4)
C43 H43 0.9500
C44 C45 1.35(4)
C44 H44 0.9500
C45 C46 1.36(3)
C45 H45 0.9500
C46 H46 0.9500
C51 C52 1.39(3)
C51 C56 1.42(3)
C51 P2 1.83(2)
C52 C53 1.37(3)
C52 H52 0.9500
C53 C54 1.39(4)
C53 H53 0.9500
C54 C55 1.39(5)
C54 H54 0.9500
C55 C56 1.36(4)
C55 H55 0.9500
C56 H56 0.9500
C61 C66 1.38(4)
C61 C62 1.39(4)
C61 P2 1.84(3)
C62 C63 1.35(4)
C62 H62 0.9500
C63 C64 1.43(4)
C63 H63 0.9500
C64 C65 1.37(4)
C64 H64 0.9500
C65 C66 1.36(4)
C65 H65 0.9500
C66 H66 0.9500
C70 Cl1 1.75(3)
C70 Cl2 1.81(3)
C70 H70A 0.9900
C70 H70B 0.9900
C71 Cl3 1.69(3)
C71 Cl4 1.73(3)
C71 H71A 0.9900
C71 H71B 0.9900
O1 Ir 2.231(17)
P1 Ir 2.367(7)
P2 Ir 2.350(6)
Br1 Hg1 2.419(3)
Br2 Hg2 2.442(3)
Br3 Hg3 2.455(3)
Br4 Ir 2.574(3)
